data_7702973
loop_
_publ_author_name
'Xin, Xiaoqing'
'Zhu, Congqing'

_publ_section_title
;
 Isolation of heterometallic cerium(iii) complexes with a multidentate
 nitrogen-phosphorus ligand.
;
_journal_issue 3
_journal_name_full 'Dalton transactions (Cambridge, England : 2003)'
_journal_page_first 603
_journal_page_last 607
_journal_paper_doi 10.1039/c9dt04555d
_journal_volume 49
_journal_year 2020
_chemical_formula_moiety 'C38 H64 Br3 Ce N4 P2 Rh2, C38 H66 Br3 Ce N4 P2 Rh2'
_chemical_formula_sum 'C76 H130 Br6 Ce2 N8 P4 Rh4'
_chemical_formula_weight 2451.09
_space_group_crystal_system triclinic
_space_group_IT_number 2
_space_group_name_Hall '-P 1'
_space_group_name_H-M_alt 'P -1'
_atom_sites_solution_hydrogens geom
_audit_creation_date 2019-08-27
_audit_creation_method
;
Olex2 1.2
(compiled 2018.05.29 svn.r3508 for OlexSys, GUI svn.r5506)
;
_audit_update_record
;
2019-11-27 deposited with the CCDC.	2019-12-16 downloaded from the CCDC.
;
_cell_angle_alpha 91.3960(10)
_cell_angle_beta 105.1060(10)
_cell_angle_gamma 109.6150(10)
_cell_formula_units_Z 2
_cell_length_a 14.3545(4)
_cell_length_b 19.2818(5)
_cell_length_c 21.2924(6)
_cell_measurement_reflns_used 9488
_cell_measurement_temperature 193
_cell_measurement_theta_max 53.79
_cell_measurement_theta_min 3.03
_cell_volume 5318.8(3)
_computing_cell_refinement 'SAINT v8.37A (Bruker, 2015)'
_computing_data_reduction 'SAINT v8.37A (Bruker, 2015)'
_computing_molecular_graphics 'Olex2 (Dolomanov et al., 2009)'
_computing_publication_material 'Olex2 (Dolomanov et al., 2009)'
_computing_structure_refinement 'XL (Sheldrick, 2008)'
_diffrn_ambient_temperature 193
_diffrn_measured_fraction_theta_full 0.998
_diffrn_measured_fraction_theta_max 0.994
_diffrn_measurement_device_type 'Bruker APEX-II CCD'
_diffrn_measurement_method '\f and \w scans'
_diffrn_radiation_type GaK\a
_diffrn_radiation_wavelength 1.34139
_diffrn_reflns_av_R_equivalents 0.0530
_diffrn_reflns_av_unetI/netI 0.0491
_diffrn_reflns_Laue_measured_fraction_full 0.998
_diffrn_reflns_Laue_measured_fraction_max 0.994
_diffrn_reflns_limit_h_max 17
_diffrn_reflns_limit_h_min -17
_diffrn_reflns_limit_k_max 23
_diffrn_reflns_limit_k_min -23
_diffrn_reflns_limit_l_max 25
_diffrn_reflns_limit_l_min -25
_diffrn_reflns_number 67150
_diffrn_reflns_point_group_measured_fraction_full 0.998
_diffrn_reflns_point_group_measured_fraction_max 0.994
_diffrn_reflns_theta_full 53.594
_diffrn_reflns_theta_max 53.878
_diffrn_reflns_theta_min 1.884
_diffrn_standards_number 0
_exptl_absorpt_coefficient_mu 9.845
_exptl_absorpt_correction_T_max 0.7506
_exptl_absorpt_correction_T_min 0.3952
_exptl_absorpt_correction_type multi-scan
_exptl_absorpt_process_details
;
SADABS-2016/2 (Bruker,2016/2) was used for absorption correction.
wR2(int) was 0.1349 before and 0.0713 after correction.
The Ratio of minimum to maximum transmission is 0.5265.
The \l/2 correction factor is Not present.
;
_exptl_crystal_colour yellow
_exptl_crystal_colour_primary yellow
_exptl_crystal_density_diffrn 1.530
_exptl_crystal_description block
_exptl_crystal_F_000 2416
_exptl_crystal_size_max 0.2
_exptl_crystal_size_mid 0.1
_exptl_crystal_size_min 0.1
_refine_diff_density_max 2.666
_refine_diff_density_min -3.443
_refine_diff_density_rms 0.206
_refine_ls_extinction_method none
_refine_ls_goodness_of_fit_ref 1.036
_refine_ls_hydrogen_treatment constr
_refine_ls_matrix_type full
_refine_ls_number_parameters 917
_refine_ls_number_reflns 19351
_refine_ls_number_restraints 0
_refine_ls_restrained_S_all 1.036
_refine_ls_R_factor_all 0.0750
_refine_ls_R_factor_gt 0.0671
_refine_ls_shift/su_max 0.001
_refine_ls_shift/su_mean 0.000
_refine_ls_structure_factor_coef Fsqd
_refine_ls_weighting_details 'w=1/[\s^2^(Fo^2^)+(0.1224P)^2^+40.7404P] where P=(Fo^2^+2Fc^2^)/3'
_refine_ls_weighting_scheme calc
_refine_ls_wR_factor_gt 0.1983
_refine_ls_wR_factor_ref 0.2056
_reflns_Friedel_coverage 0.000
_reflns_number_gt 16540
_reflns_number_total 19351
_reflns_threshold_expression 'I > 2\s(I)'
_cod_data_source_file c9dt04555d2.cif
_cod_data_source_block 1_a_CCDC2
_cod_depositor_comments 'Adding full bibliography for 7702971--7702974.cif.'
_cod_database_code 7702973
_shelx_shelxl_version_number 2014/7
_shelx_space_group_comment
;
The symmetry employed for this shelxl refinement is uniquely defined
by the following loop, which should always be used as a source of
symmetry information in preference to the above space-group names.
They are only intended as comments.
;
_shelx_estimated_absorpt_t_max 0.439
_shelx_estimated_absorpt_t_min 0.243
_olex2_refinement_description
;
1. Fixed Uiso
 At 1.2 times of:
  All C(H) groups, All C(H,H) groups
 At 1.5 times of:
  All C(H,H,H) groups
2.a Ternary CH refined with riding coordinates:
 C62(H62), C61(H61), C69(H69), C36(H36), C49(H49), C31(H31), C11(H11),
 C32(H32), C35(H35), C52(H52), C17(H17), C58(H58), C70(H70), C65(H65), C20(H20),
  C24(H24), C28(H28), C23(H23), C74(H74), C14(H14), C66(H66), C55(H55),
 C27(H27), C73(H73)
2.b Secondary CH2 refined with riding coordinates:
 C4(H4A,H4B), C42(H42A,H42B), C5(H5A,H5B), C43(H43A,H43B), C3(H3A,H3B), C2(H2A,
 H2B), C40(H40A,H40B), C1(H1A,H1B), C39(H39A,H39B), C38(H38A,H38B), C41(H41A,
 H41B), C63(H63A,H63B), C67(H67A,H67B), C37(H37A,H37B), C64(H64A,H64B),
 C68(H68A,H68B), C29(H29A,H29B), C30(H30A,H30B), C71(H71A,H71B), C72(H72A,H72B),
  C34(H34A,H34B), C26(H26A,H26B), C33(H33A,H33B), C25(H25A,H25B)
2.c Aromatic/amide H refined with riding coordinates:
 C48(H48), C45(H45), C7(H7), C10(H10), C47(H47), C9(H9), C46(H46), C76(H76),
 C8(H8), C75(H75)
2.d Idealised Me refined as rotating group:
 C51(H51A,H51B,H51C), C22(H22A,H22B,H22C), C60(H60A,H60B,H60C), C50(H50A,H50B,
 H50C), C13(H13A,H13B,H13C), C54(H54A,H54B,H54C), C18(H18A,H18B,H18C), C53(H53A,
 H53B,H53C), C16(H16A,H16B,H16C), C15(H15A,H15B,H15C), C12(H12A,H12B,H12C),
 C57(H57A,H57B,H57C), C21(H21A,H21B,H21C), C59(H59A,H59B,H59C), C56(H56A,H56B,
 H56C), C19(H19A,H19B,H19C)
;
_olex2_submission_special_instructions 'No special instructions were received'

loop_
_space_group_symop_operation_xyz
'x, y, z'
'-x, -y, -z'

loop_
_atom_site_label
_atom_site_type_symbol
_atom_site_fract_x
_atom_site_fract_y
_atom_site_fract_z
_atom_site_U_iso_or_equiv
_atom_site_adp_type
_atom_site_occupancy
_atom_site_site_symmetry_order
_atom_site_calc_flag
_atom_site_refinement_flags_posn
Ce2 Ce 0.52867(3) 1.03774(2) 0.72841(2) 0.02946(13) Uani 1 1 d .
Ce1 Ce -0.05633(4) 0.47568(2) 0.26972(2) 0.03058(13) Uani 1 1 d .
Rh2 Rh -0.12549(5) 0.59702(3) 0.12957(3) 0.03352(16) Uani 1 1 d .
Rh3 Rh 0.66891(5) 0.92271(3) 0.83818(3) 0.03272(16) Uani 1 1 d .
Rh4 Rh 0.32105(5) 1.01668(4) 0.82463(3) 0.03341(16) Uani 1 1 d .
Rh1 Rh 0.17046(5) 0.45219(4) 0.21582(4) 0.04015(18) Uani 1 1 d .
Br6 Br 0.50061(10) 0.88715(6) 0.67598(6) 0.0580(3) Uani 1 1 d .
Br3 Br 0.15731(10) 0.55587(8) 0.34997(6) 0.0648(3) Uani 1 1 d .
Br2 Br -0.05353(11) 0.63243(7) 0.24974(6) 0.0659(3) Uani 1 1 d .
Br5 Br 0.29784(11) 0.96973(8) 0.71072(6) 0.0690(4) Uani 1 1 d .
Br4 Br 0.55866(11) 0.98983(8) 0.85829(6) 0.0659(3) Uani 1 1 d .
Br1 Br 0.01987(12) 0.48397(8) 0.15494(7) 0.0702(4) Uani 1 1 d .
P3 P 0.77910(16) 1.02875(12) 0.80903(10) 0.0321(4) Uani 1 1 d .
P2 P -0.26474(17) 0.49822(12) 0.14273(10) 0.0337(5) Uani 1 1 d .
P4 P 0.41238(17) 1.13827(12) 0.81006(11) 0.0348(5) Uani 1 1 d .
P1 P 0.06181(18) 0.34329(12) 0.24330(11) 0.0370(5) Uani 1 1 d .
N2 N -0.2359(5) 0.4557(4) 0.2073(3) 0.0335(15) Uani 1 1 d .
N4 N -0.1923(5) 0.3735(4) 0.3119(3) 0.0346(15) Uani 1 1 d .
N1 N -0.0313(6) 0.3560(4) 0.2673(4) 0.0390(17) Uani 1 1 d .
N8 N 0.6172(6) 1.1573(4) 0.6801(3) 0.0355(16) Uani 1 1 d .
N7 N 0.4589(6) 1.0410(4) 0.5989(3) 0.0395(17) Uani 1 1 d .
N5 N 0.7169(5) 1.0764(4) 0.7629(3) 0.0349(16) Uani 1 1 d .
N3 N -0.0838(6) 0.5106(4) 0.3843(3) 0.0418(18) Uani 1 1 d .
N6 N 0.4846(6) 1.1429(4) 0.7602(3) 0.0358(16) Uani 1 1 d .
C6 C -0.1267(7) 0.4560(5) 0.4160(4) 0.039(2) Uani 1 1 d .
C44 C 0.5202(8) 1.0902(5) 0.5707(4) 0.041(2) Uani 1 1 d .
C62 C 0.7875(7) 0.8788(5) 0.8691(5) 0.039(2) Uani 1 1 d .
H62 H 0.8575 0.9150 0.8715 0.046 Uiso 1 1 calc R
C61 C 0.7281(7) 0.8469(5) 0.8049(5) 0.042(2) Uani 1 1 d .
H61 H 0.7642 0.8643 0.7708 0.051 Uiso 1 1 calc R
C4 C -0.2900(7) 0.3871(5) 0.2944(5) 0.042(2) Uani 1 1 d .
H4A H -0.2831 0.4311 0.3227 0.051 Uiso 1 1 calc R
H4B H -0.3452 0.3439 0.3021 0.051 Uiso 1 1 calc R
C69 C 0.3739(8) 1.0299(5) 0.9277(4) 0.043(2) Uani 1 1 d .
H69 H 0.4409 1.0717 0.9470 0.052 Uiso 1 1 calc R
C36 C -0.2045(9) 0.5984(5) 0.0306(4) 0.048(3) Uani 1 1 d .
H36 H -0.2787 0.5653 0.0173 0.057 Uiso 1 1 calc R
C49 C 0.8698(7) 1.0936(5) 0.8833(4) 0.038(2) Uani 1 1 d .
H49 H 0.9203 1.1339 0.8677 0.046 Uiso 1 1 calc R
C42 C 0.5545(8) 1.2057(5) 0.6768(5) 0.043(2) Uani 1 1 d .
H42A H 0.5936 1.2552 0.6670 0.051 Uiso 1 1 calc R
H42B H 0.4902 1.1842 0.6404 0.051 Uiso 1 1 calc R
C31 C -0.0477(8) 0.7149(5) 0.1207(5) 0.046(2) Uani 1 1 d .
H31 H -0.0278 0.7482 0.1624 0.055 Uiso 1 1 calc R
C5 C -0.1549(8) 0.3787(5) 0.3845(4) 0.046(2) Uani 1 1 d .
H5A H -0.0938 0.3635 0.3967 0.056 Uiso 1 1 calc R
H5B H -0.2094 0.3442 0.4008 0.056 Uiso 1 1 calc R
C11 C 0.1298(9) 0.2987(5) 0.3063(5) 0.048(2) Uani 1 1 d .
H11 H 0.1978 0.3066 0.2979 0.057 Uiso 1 1 calc R
C32 C 0.0225(8) 0.6797(5) 0.1192(5) 0.050(3) Uani 1 1 d .
H32 H 0.0830 0.6925 0.1592 0.060 Uiso 1 1 calc R
C43 C 0.6218(7) 1.1378(6) 0.6130(4) 0.042(2) Uani 1 1 d .
H43A H 0.6469 1.1839 0.5932 0.050 Uiso 1 1 calc R
H43B H 0.6714 1.1118 0.6161 0.050 Uiso 1 1 calc R
C3 C -0.3197(7) 0.4000(5) 0.2230(4) 0.040(2) Uani 1 1 d .
H3A H -0.3395 0.3530 0.1946 0.048 Uiso 1 1 calc R
H3B H -0.3802 0.4159 0.2141 0.048 Uiso 1 1 calc R
C35 C -0.1381(9) 0.5617(6) 0.0326(4) 0.047(2) Uani 1 1 d .
H35 H -0.1736 0.5069 0.0203 0.056 Uiso 1 1 calc R
C52 C 0.8694(7) 1.0080(6) 0.7676(5) 0.048(2) Uani 1 1 d .
H52 H 0.8897 0.9676 0.7891 0.057 Uiso 1 1 calc R
C17 C -0.3669(8) 0.5339(6) 0.1522(5) 0.050(2) Uani 1 1 d .
H17 H -0.4265 0.4903 0.1560 0.059 Uiso 1 1 calc R
C58 C 0.4944(8) 1.2018(5) 0.8876(5) 0.044(2) Uani 1 1 d .
H58 H 0.4577 1.1877 0.9219 0.053 Uiso 1 1 calc R
C48 C 0.3673(7) 0.9948(6) 0.5614(4) 0.043(2) Uani 1 1 d .
H48 H 0.3244 0.9589 0.5813 0.052 Uiso 1 1 calc R
C45 C 0.4895(9) 1.0940(6) 0.5023(4) 0.050(3) Uani 1 1 d .
H45 H 0.5333 1.1293 0.4824 0.060 Uiso 1 1 calc R
C2 C -0.2067(8) 0.3008(5) 0.2793(4) 0.042(2) Uani 1 1 d .
H2A H -0.2431 0.2966 0.2322 0.050 Uiso 1 1 calc R
H2B H -0.2503 0.2609 0.2988 0.050 Uiso 1 1 calc R
C70 C 0.2895(8) 1.0513(6) 0.9087(5) 0.047(2) Uani 1 1 d .
H70 H 0.3071 1.1062 0.9162 0.057 Uiso 1 1 calc R
C65 C 0.6006(9) 0.8419(6) 0.9033(6) 0.053(3) Uani 1 1 d .
H65 H 0.5663 0.8607 0.9316 0.064 Uiso 1 1 calc R
C20 C -0.3354(7) 0.4259(5) 0.0702(4) 0.040(2) Uani 1 1 d .
H20 H -0.3345 0.4520 0.0302 0.049 Uiso 1 1 calc R
C24 C 0.2849(9) 0.4068(6) 0.2191(6) 0.056(3) Uani 1 1 d .
H24 H 0.2616 0.3524 0.2227 0.067 Uiso 1 1 calc R
C40 C 0.7228(7) 1.1949(5) 0.7257(4) 0.041(2) Uani 1 1 d .
H40A H 0.7620 1.2360 0.7053 0.049 Uiso 1 1 calc R
H40B H 0.7170 1.2166 0.7666 0.049 Uiso 1 1 calc R
C28 C 0.2681(9) 0.5689(5) 0.2146(6) 0.062(3) Uani 1 1 d .
H28 H 0.2310 0.6049 0.2088 0.074 Uiso 1 1 calc R
C51 C 0.8141(8) 1.1305(6) 0.9168(5) 0.052(3) Uani 1 1 d .
H51A H 0.7747 1.1533 0.8847 0.078 Uiso 1 1 calc GR
H51B H 0.8647 1.1688 0.9519 0.078 Uiso 1 1 calc GR
H51C H 0.7669 1.0933 0.9355 0.078 Uiso 1 1 calc GR
C7 C -0.1399(8) 0.4680(6) 0.4765(4) 0.049(2) Uani 1 1 d .
H7 H -0.1702 0.4275 0.4981 0.059 Uiso 1 1 calc R
C23 C 0.3108(8) 0.4518(6) 0.2801(6) 0.058(3) Uani 1 1 d .
H23 H 0.3028 0.4234 0.3182 0.069 Uiso 1 1 calc R
C10 C -0.0541(8) 0.5814(5) 0.4117(4) 0.044(2) Uani 1 1 d .
H10 H -0.0242 0.6210 0.3892 0.053 Uiso 1 1 calc R
C74 C 0.2580(9) 0.8986(5) 0.8424(5) 0.054(3) Uani 1 1 d .
H74 H 0.2644 0.8621 0.8112 0.065 Uiso 1 1 calc R
C22 C -0.2745(8) 0.3750(5) 0.0696(5) 0.047(2) Uani 1 1 d .
H22A H -0.2013 0.4049 0.0777 0.070 Uiso 1 1 calc GR
H22B H -0.3000 0.3447 0.0269 0.070 Uiso 1 1 calc GR
H22C H -0.2828 0.3425 0.1040 0.070 Uiso 1 1 calc GR
C1 C -0.1044(8) 0.2908(5) 0.2865(5) 0.045(2) Uani 1 1 d .
H1A H -0.0745 0.2848 0.3326 0.054 Uiso 1 1 calc R
H1B H -0.1155 0.2454 0.2585 0.054 Uiso 1 1 calc R
C14 C -0.0013(8) 0.2689(5) 0.1713(5) 0.044(2) Uani 1 1 d .
H14 H -0.0382 0.2224 0.1877 0.053 Uiso 1 1 calc R
C39 C 0.7805(7) 1.1436(5) 0.7424(5) 0.045(2) Uani 1 1 d .
H39A H 0.7999 1.1302 0.7037 0.054 Uiso 1 1 calc R
H39B H 0.8446 1.1685 0.7782 0.054 Uiso 1 1 calc R
C60 C 0.5966(7) 1.1889(6) 0.9105(5) 0.047(2) Uani 1 1 d .
H60A H 0.5832 1.1355 0.9094 0.070 Uiso 1 1 calc GR
H60B H 0.6330 1.2132 0.9554 0.070 Uiso 1 1 calc GR
H60C H 0.6392 1.2097 0.8815 0.070 Uiso 1 1 calc GR
C66 C 0.5421(8) 0.8176(6) 0.8383(6) 0.052(3) Uani 1 1 d .
H66 H 0.4726 0.8224 0.8280 0.062 Uiso 1 1 calc R
C50 C 0.9336(8) 1.0564(6) 0.9324(5) 0.053(3) Uani 1 1 d .
H50A H 0.8882 1.0214 0.9537 0.080 Uiso 1 1 calc GR
H50B H 0.9886 1.0946 0.9656 0.080 Uiso 1 1 calc GR
H50C H 0.9640 1.0298 0.9087 0.080 Uiso 1 1 calc GR
C13 C 0.1553(10) 0.3415(7) 0.3749(6) 0.061(3) Uani 1 1 d .
H13A H 0.1746 0.3948 0.3715 0.092 Uiso 1 1 calc GR
H13B H 0.2129 0.3321 0.4052 0.092 Uiso 1 1 calc GR
H13C H 0.0947 0.3247 0.3913 0.092 Uiso 1 1 calc GR
C38 C -0.1138(12) 0.7382(6) 0.0629(6) 0.083(5) Uani 1 1 d .
H38A H -0.1524 0.7648 0.0796 0.099 Uiso 1 1 calc R
H38B H -0.0678 0.7734 0.0413 0.099 Uiso 1 1 calc R
C41 C 0.5278(9) 1.2145(5) 0.7383(5) 0.050(2) Uani 1 1 d .
H41A H 0.5905 1.2458 0.7727 0.060 Uiso 1 1 calc R
H41B H 0.4771 1.2400 0.7311 0.060 Uiso 1 1 calc R
C54 C 0.9687(8) 1.0722(6) 0.7702(6) 0.054(3) Uani 1 1 d .
H54A H 0.9515 1.1115 0.7470 0.080 Uiso 1 1 calc GR
H54B H 1.0110 1.0543 0.7491 0.080 Uiso 1 1 calc GR
H54C H 1.0073 1.0917 0.8159 0.080 Uiso 1 1 calc GR
C47 C 0.3332(8) 0.9972(6) 0.4959(5) 0.050(2) Uani 1 1 d .
H47 H 0.2663 0.9650 0.4713 0.060 Uiso 1 1 calc R
C18 C -0.4075(9) 0.5710(7) 0.0942(6) 0.065(3) Uani 1 1 d .
H18A H -0.3532 0.6174 0.0922 0.097 Uiso 1 1 calc GR
H18B H -0.4672 0.5818 0.0995 0.097 Uiso 1 1 calc GR
H18C H -0.4282 0.5377 0.0535 0.097 Uiso 1 1 calc GR
C55 C 0.3179(9) 1.1841(6) 0.7744(5) 0.054(3) Uani 1 1 d .
H55 H 0.3586 1.2360 0.7696 0.065 Uiso 1 1 calc R
C9 C -0.0665(9) 0.5969(6) 0.4718(5) 0.054(3) Uani 1 1 d .
H9 H -0.0463 0.6470 0.4900 0.065 Uiso 1 1 calc R
C53 C 0.8070(8) 0.9764(6) 0.6952(5) 0.052(3) Uani 1 1 d .
H53A H 0.7355 0.9472 0.6931 0.078 Uiso 1 1 calc GR
H53B H 0.8380 0.9447 0.6781 0.078 Uiso 1 1 calc GR
H53C H 0.8083 1.0174 0.6688 0.078 Uiso 1 1 calc GR
C16 C 0.0769(10) 0.2530(6) 0.1420(6) 0.061(3) Uani 1 1 d .
H16A H 0.1047 0.2937 0.1177 0.092 Uiso 1 1 calc GR
H16B H 0.0429 0.2065 0.1122 0.092 Uiso 1 1 calc GR
H16C H 0.1332 0.2485 0.1773 0.092 Uiso 1 1 calc GR
C15 C -0.0821(8) 0.2875(6) 0.1197(5) 0.054(3) Uani 1 1 d .
H15A H -0.1314 0.2969 0.1400 0.081 Uiso 1 1 calc GR
H15B H -0.1188 0.2457 0.0848 0.081 Uiso 1 1 calc GR
H15C H -0.0483 0.3318 0.1011 0.081 Uiso 1 1 calc GR
C46 C 0.3953(9) 1.0460(7) 0.4656(5) 0.055(3) Uani 1 1 d .
H46 H 0.3734 1.0466 0.4195 0.066 Uiso 1 1 calc R
C63 C 0.7832(8) 0.8430(7) 0.9313(6) 0.057(3) Uani 1 1 d .
H63A H 0.8153 0.8048 0.9328 0.068 Uiso 1 1 calc R
H63B H 0.8250 0.8812 0.9694 0.068 Uiso 1 1 calc R
C27 C 0.2588(9) 0.5269(5) 0.1554(6) 0.053(3) Uani 1 1 d .
H27 H 0.2151 0.5376 0.1147 0.063 Uiso 1 1 calc R
C12 C 0.0818(10) 0.2158(6) 0.3085(6) 0.060(3) Uani 1 1 d .
H12A H 0.0126 0.2042 0.3138 0.090 Uiso 1 1 calc GR
H12B H 0.1249 0.2010 0.3456 0.090 Uiso 1 1 calc GR
H12C H 0.0770 0.1886 0.2676 0.090 Uiso 1 1 calc GR
C67 C 0.5472(9) 0.7582(6) 0.7936(7) 0.067(3) Uani 1 1 d .
H67A H 0.5192 0.7098 0.8093 0.081 Uiso 1 1 calc R
H67B H 0.5019 0.7564 0.7492 0.081 Uiso 1 1 calc R
C57 C 0.2498(9) 1.1889(7) 0.8172(7) 0.064(3) Uani 1 1 d .
H57A H 0.2044 1.1389 0.8200 0.096 Uiso 1 1 calc GR
H57B H 0.2079 1.2182 0.7979 0.096 Uiso 1 1 calc GR
H57C H 0.2932 1.2128 0.8612 0.096 Uiso 1 1 calc GR
C21 C -0.4487(8) 0.3801(6) 0.0638(5) 0.053(3) Uani 1 1 d .
H21A H -0.4523 0.3488 0.0994 0.080 Uiso 1 1 calc GR
H21B H -0.4799 0.3486 0.0215 0.080 Uiso 1 1 calc GR
H21C H -0.4864 0.4136 0.0666 0.080 Uiso 1 1 calc GR
C59 C 0.5149(9) 1.2844(6) 0.8822(6) 0.059(3) Uani 1 1 d .
H59A H 0.5551 1.3007 0.8510 0.089 Uiso 1 1 calc GR
H59B H 0.5538 1.3131 0.9253 0.089 Uiso 1 1 calc GR
H59C H 0.4491 1.2923 0.8669 0.089 Uiso 1 1 calc GR
C73 C 0.1774(9) 0.9228(6) 0.8183(6) 0.056(3) Uani 1 1 d .
H73 H 0.1344 0.9005 0.7726 0.068 Uiso 1 1 calc R
C76 C 0.3692(10) 0.9560(7) 0.9535(6) 0.063(3) Uani 1 1 d .
H76 H 0.4138 0.9544 0.9946 0.076 Uiso 1 1 calc R
C37 C -0.1874(12) 0.6764(6) 0.0140(7) 0.086(5) Uani 1 1 d .
H37A H -0.1646 0.6806 -0.0263 0.104 Uiso 1 1 calc R
H37B H -0.2549 0.6831 0.0030 0.104 Uiso 1 1 calc R
C64 C 0.6764(9) 0.8076(7) 0.9384(5) 0.054(3) Uani 1 1 d .
H64A H 0.6500 0.7543 0.9213 0.065 Uiso 1 1 calc R
H64B H 0.6804 0.8110 0.9855 0.065 Uiso 1 1 calc R
C68 C 0.6518(10) 0.7678(6) 0.7883(7) 0.068(3) Uani 1 1 d .
H68A H 0.6454 0.7496 0.7430 0.082 Uiso 1 1 calc R
H68B H 0.6800 0.7364 0.8179 0.082 Uiso 1 1 calc R
C56 C 0.2541(11) 1.1454(8) 0.7064(7) 0.083(4) Uani 1 1 d .
H56A H 0.2999 1.1393 0.6813 0.124 Uiso 1 1 calc GR
H56B H 0.2153 1.1754 0.6841 0.124 Uiso 1 1 calc GR
H56C H 0.2059 1.0966 0.7096 0.124 Uiso 1 1 calc GR
C19 C -0.3291(10) 0.5867(7) 0.2156(6) 0.069(3) Uani 1 1 d .
H19A H -0.3069 0.5615 0.2529 0.103 Uiso 1 1 calc GR
H19B H -0.3853 0.6021 0.2211 0.103 Uiso 1 1 calc GR
H19C H -0.2710 0.6305 0.2134 0.103 Uiso 1 1 calc GR
C29 C 0.3640(10) 0.5903(6) 0.2739(7) 0.073(4) Uani 1 1 d .
H29A H 0.4223 0.6271 0.2624 0.088 Uiso 1 1 calc R
H29B H 0.3507 0.6146 0.3104 0.088 Uiso 1 1 calc R
C30 C 0.3955(10) 0.5275(7) 0.2972(7) 0.073(4) Uani 1 1 d .
H30A H 0.4245 0.5373 0.3455 0.088 Uiso 1 1 calc R
H30B H 0.4514 0.5261 0.2787 0.088 Uiso 1 1 calc R
C8 C -0.1080(9) 0.5405(6) 0.5054(5) 0.052(3) Uani 1 1 d .
H8 H -0.1148 0.5507 0.5475 0.063 Uiso 1 1 calc R
C75 C 0.2968(13) 0.8903(7) 0.9146(7) 0.088(5) Uani 1 1 d .
H75 H 0.2742 0.8447 0.9319 0.106 Uiso 1 1 calc R
C71 C 0.1840(9) 1.0077(8) 0.9117(7) 0.075(4) Uani 1 1 d .
H71A H 0.1902 0.9882 0.9546 0.090 Uiso 1 1 calc R
H71B H 0.1457 1.0420 0.9107 0.090 Uiso 1 1 calc R
C72 C 0.1211(11) 0.9448(9) 0.8600(9) 0.100(6) Uani 1 1 d .
H72A H 0.0645 0.9577 0.8313 0.120 Uiso 1 1 calc R
H72B H 0.0892 0.9013 0.8810 0.120 Uiso 1 1 calc R
C34 C -0.0341(12) 0.5915(7) 0.0177(6) 0.076(4) Uani 1 1 d .
H34A H -0.0038 0.5521 0.0226 0.092 Uiso 1 1 calc R
H34B H -0.0474 0.6001 -0.0289 0.092 Uiso 1 1 calc R
C26 C 0.3431(10) 0.5009(8) 0.1452(7) 0.070(3) Uani 1 1 d .
H26A H 0.3401 0.4990 0.0982 0.084 Uiso 1 1 calc R
H26B H 0.4112 0.5373 0.1702 0.084 Uiso 1 1 calc R
C33 C 0.0425(10) 0.6585(8) 0.0563(7) 0.080(4) Uani 1 1 d .
H33A H 0.0465 0.6998 0.0292 0.096 Uiso 1 1 calc R
H33B H 0.1105 0.6525 0.0674 0.096 Uiso 1 1 calc R
C25 C 0.3340(11) 0.4273(7) 0.1662(8) 0.079(4) Uani 1 1 d .
H25A H 0.4040 0.4248 0.1807 0.095 Uiso 1 1 calc R
H25B H 0.2941 0.3895 0.1276 0.095 Uiso 1 1 calc R

loop_
_atom_site_aniso_label
_atom_site_aniso_U_11
_atom_site_aniso_U_22
_atom_site_aniso_U_33
_atom_site_aniso_U_23
_atom_site_aniso_U_13
_atom_site_aniso_U_12
Ce2 0.0337(2) 0.0267(2) 0.0237(2) 0.00450(17) 0.00637(18) 0.00651(18)
Ce1 0.0367(3) 0.0270(2) 0.0234(2) 0.00341(17) 0.00956(18) 0.00478(19)
Rh2 0.0420(4) 0.0265(3) 0.0251(3) 0.0038(2) 0.0069(3) 0.0053(3)
Rh3 0.0292(3) 0.0287(3) 0.0386(3) 0.0095(3) 0.0110(3) 0.0068(2)
Rh4 0.0336(3) 0.0322(3) 0.0302(3) 0.0017(2) 0.0090(3) 0.0066(3)
Rh1 0.0430(4) 0.0272(3) 0.0506(4) 0.0086(3) 0.0191(3) 0.0082(3)
Br6 0.0768(8) 0.0447(6) 0.0498(6) 0.0013(5) 0.0131(6) 0.0223(6)
Br3 0.0523(7) 0.0797(9) 0.0461(6) 0.0037(6) 0.0086(5) 0.0072(6)
Br2 0.0874(9) 0.0539(7) 0.0437(6) 0.0045(5) 0.0110(6) 0.0151(6)
Br5 0.0661(8) 0.0776(9) 0.0502(7) -0.0039(6) 0.0140(6) 0.0118(7)
Br4 0.0704(8) 0.0719(8) 0.0583(7) 0.0121(6) 0.0198(6) 0.0275(7)
Br1 0.0816(9) 0.0702(8) 0.0632(8) 0.0133(6) 0.0283(7) 0.0262(7)
P3 0.0274(10) 0.0328(11) 0.0305(10) 0.0063(8) 0.0074(8) 0.0042(8)
P2 0.0377(11) 0.0316(11) 0.0267(10) 0.0047(8) 0.0065(8) 0.0078(9)
P4 0.0385(11) 0.0312(11) 0.0337(11) 0.0009(9) 0.0100(9) 0.0116(9)
P1 0.0442(12) 0.0255(10) 0.0401(12) 0.0049(9) 0.0142(10) 0.0093(9)
N2 0.037(4) 0.028(4) 0.030(4) 0.009(3) 0.011(3) 0.003(3)
N4 0.035(4) 0.041(4) 0.028(4) 0.009(3) 0.008(3) 0.012(3)
N1 0.044(4) 0.029(4) 0.043(4) 0.003(3) 0.020(3) 0.006(3)
N8 0.046(4) 0.034(4) 0.027(3) 0.008(3) 0.012(3) 0.012(3)
N7 0.047(4) 0.049(5) 0.027(4) 0.008(3) 0.012(3) 0.020(4)
N5 0.032(4) 0.028(4) 0.037(4) 0.009(3) 0.007(3) 0.002(3)
N3 0.046(4) 0.042(4) 0.025(4) -0.001(3) 0.001(3) 0.008(3)
N6 0.048(4) 0.030(4) 0.032(4) 0.008(3) 0.014(3) 0.014(3)
C6 0.040(5) 0.045(5) 0.027(4) 0.016(4) 0.011(4) 0.007(4)
C44 0.053(6) 0.044(5) 0.028(4) 0.009(4) 0.010(4) 0.021(4)
C62 0.033(4) 0.038(5) 0.053(5) 0.015(4) 0.014(4) 0.020(4)
C61 0.037(5) 0.040(5) 0.055(6) 0.008(4) 0.011(4) 0.020(4)
C4 0.041(5) 0.041(5) 0.040(5) 0.008(4) 0.018(4) 0.006(4)
C69 0.050(6) 0.044(5) 0.029(4) 0.002(4) 0.015(4) 0.006(4)
C36 0.065(6) 0.030(5) 0.026(4) 0.002(4) -0.003(4) 0.001(4)
C49 0.036(5) 0.033(5) 0.036(5) 0.009(4) 0.007(4) 0.003(4)
C42 0.056(6) 0.030(5) 0.046(5) 0.016(4) 0.019(4) 0.016(4)
C31 0.051(6) 0.028(5) 0.048(5) 0.004(4) 0.010(4) 0.002(4)
C5 0.061(6) 0.044(5) 0.025(4) 0.005(4) 0.013(4) 0.008(5)
C11 0.064(6) 0.032(5) 0.049(6) 0.009(4) 0.016(5) 0.020(5)
C32 0.048(6) 0.039(5) 0.045(5) 0.001(4) 0.014(4) -0.008(4)
C43 0.047(5) 0.054(6) 0.027(4) 0.010(4) 0.016(4) 0.017(4)
C3 0.037(5) 0.041(5) 0.036(5) 0.009(4) 0.010(4) 0.006(4)
C35 0.069(7) 0.045(5) 0.019(4) 0.006(4) 0.016(4) 0.008(5)
C52 0.035(5) 0.066(7) 0.042(5) 0.008(5) 0.019(4) 0.010(5)
C17 0.046(6) 0.048(6) 0.050(6) 0.008(5) 0.011(5) 0.014(5)
C58 0.058(6) 0.032(5) 0.043(5) -0.006(4) 0.015(4) 0.016(4)
C48 0.044(5) 0.048(5) 0.030(4) -0.002(4) 0.008(4) 0.008(4)
C45 0.072(7) 0.063(6) 0.027(5) 0.024(4) 0.020(5) 0.033(6)
C2 0.051(5) 0.032(5) 0.032(4) 0.006(4) 0.017(4) -0.001(4)
C70 0.055(6) 0.044(5) 0.043(5) 0.002(4) 0.030(5) 0.007(5)
C65 0.061(7) 0.046(6) 0.061(7) 0.025(5) 0.031(5) 0.017(5)
C20 0.042(5) 0.033(5) 0.031(4) 0.004(4) 0.002(4) 0.002(4)
C24 0.055(6) 0.036(5) 0.091(9) 0.012(5) 0.036(6) 0.024(5)
C40 0.050(5) 0.032(5) 0.033(5) 0.011(4) 0.014(4) 0.002(4)
C28 0.067(7) 0.026(5) 0.085(8) 0.015(5) 0.032(6) -0.002(5)
C51 0.042(5) 0.057(6) 0.042(5) -0.007(5) 0.005(4) 0.007(5)
C7 0.061(6) 0.059(6) 0.026(4) 0.005(4) 0.018(4) 0.015(5)
C23 0.047(6) 0.040(6) 0.079(8) 0.015(5) 0.014(5) 0.009(5)
C10 0.058(6) 0.041(5) 0.032(5) 0.005(4) 0.016(4) 0.013(4)
C74 0.061(7) 0.033(5) 0.054(6) 0.004(4) 0.017(5) -0.001(5)
C22 0.054(6) 0.037(5) 0.036(5) -0.007(4) 0.005(4) 0.005(4)
C1 0.059(6) 0.028(4) 0.049(5) 0.006(4) 0.026(5) 0.008(4)
C14 0.052(6) 0.030(5) 0.045(5) -0.001(4) 0.020(4) 0.004(4)
C39 0.040(5) 0.038(5) 0.039(5) 0.020(4) 0.006(4) -0.004(4)
C60 0.043(5) 0.042(5) 0.044(5) 0.003(4) 0.005(4) 0.007(4)
C66 0.035(5) 0.039(5) 0.075(7) 0.018(5) 0.018(5) 0.002(4)
C50 0.040(5) 0.052(6) 0.049(6) 0.010(5) 0.001(4) 0.001(5)
C13 0.071(8) 0.062(7) 0.055(7) 0.016(5) 0.012(6) 0.031(6)
C38 0.115(11) 0.035(6) 0.057(7) 0.008(5) -0.017(7) 0.007(6)
C41 0.069(7) 0.035(5) 0.050(6) 0.010(4) 0.029(5) 0.014(5)
C54 0.037(5) 0.063(7) 0.059(6) 0.021(5) 0.022(5) 0.007(5)
C47 0.044(5) 0.063(7) 0.036(5) -0.005(5) 0.003(4) 0.017(5)
C18 0.051(6) 0.064(7) 0.083(9) 0.018(6) 0.011(6) 0.031(6)
C55 0.058(6) 0.055(6) 0.050(6) 0.008(5) 0.008(5) 0.028(5)
C9 0.066(7) 0.058(7) 0.035(5) -0.006(5) 0.014(5) 0.020(5)
C53 0.051(6) 0.071(7) 0.038(5) 0.001(5) 0.022(4) 0.020(5)
C16 0.072(8) 0.040(6) 0.077(8) -0.009(5) 0.043(6) 0.010(5)
C15 0.053(6) 0.047(6) 0.052(6) 0.000(5) 0.010(5) 0.008(5)
C46 0.066(7) 0.076(8) 0.032(5) 0.007(5) 0.009(5) 0.039(6)
C63 0.039(5) 0.066(7) 0.065(7) 0.026(6) 0.013(5) 0.017(5)
C27 0.061(7) 0.038(5) 0.060(6) 0.017(5) 0.030(5) 0.008(5)
C12 0.080(8) 0.042(6) 0.054(6) 0.017(5) 0.012(6) 0.021(6)
C67 0.062(7) 0.037(6) 0.080(8) 0.002(5) 0.009(6) -0.003(5)
C57 0.047(6) 0.065(7) 0.086(9) 0.014(6) 0.017(6) 0.029(6)
C21 0.048(6) 0.046(6) 0.041(5) 0.006(4) -0.002(4) -0.003(5)
C59 0.052(6) 0.048(6) 0.072(7) -0.018(5) 0.005(5) 0.022(5)
C73 0.050(6) 0.034(5) 0.066(7) -0.003(5) 0.013(5) -0.006(4)
C76 0.067(7) 0.063(7) 0.046(6) 0.024(5) 0.007(5) 0.012(6)
C37 0.096(10) 0.044(6) 0.075(9) 0.029(6) -0.022(7) 0.003(6)
C64 0.064(7) 0.066(7) 0.049(6) 0.033(5) 0.024(5) 0.036(6)
C68 0.068(8) 0.034(6) 0.100(10) -0.005(6) 0.027(7) 0.013(5)
C56 0.078(9) 0.091(10) 0.074(9) 0.008(7) -0.013(7) 0.050(8)
C19 0.069(8) 0.070(8) 0.076(8) -0.005(6) 0.025(6) 0.033(7)
C29 0.074(8) 0.035(6) 0.084(9) -0.001(6) 0.018(7) -0.010(5)
C30 0.055(7) 0.050(7) 0.085(9) 0.006(6) -0.001(6) -0.003(5)
C8 0.065(7) 0.063(7) 0.031(5) 0.010(5) 0.020(5) 0.020(5)
C75 0.119(12) 0.053(7) 0.058(8) 0.011(6) -0.006(8) 0.010(8)
C71 0.052(7) 0.090(10) 0.088(9) 0.004(8) 0.040(7) 0.018(7)
C72 0.064(8) 0.079(10) 0.143(15) -0.033(10) 0.065(9) -0.017(7)
C34 0.102(11) 0.065(8) 0.058(7) 0.008(6) 0.041(7) 0.010(7)
C26 0.066(8) 0.080(9) 0.071(8) 0.002(7) 0.039(6) 0.022(7)
C33 0.064(8) 0.091(10) 0.078(9) -0.014(7) 0.041(7) 0.005(7)
C25 0.064(8) 0.066(8) 0.108(11) -0.011(7) 0.047(8) 0.010(6)

loop_
_atom_type_symbol
_atom_type_description
_atom_type_scat_dispersion_real
_atom_type_scat_dispersion_imag
_atom_type_scat_source
C C 0.0148 0.0070 'International Tables Vol C Tables 4.2.6.8 and 6.1.1.4'
H H 0.0000 0.0000 'International Tables Vol C Tables 4.2.6.8 and 6.1.1.4'
Br Br -0.9338 1.0006 'International Tables Vol C Tables 4.2.6.8 and 6.1.1.4'
Ce Ce -0.6175 8.1074 'International Tables Vol C Tables 4.2.6.8 and 6.1.1.4'
N N 0.0253 0.0136 'International Tables Vol C Tables 4.2.6.8 and 6.1.1.4'
P P 0.2596 0.3354 'International Tables Vol C Tables 4.2.6.8 and 6.1.1.4'
Rh Rh -0.0162 2.8654 'International Tables Vol C Tables 4.2.6.8 and 6.1.1.4'

loop_
_geom_angle_atom_site_label_1
_geom_angle_atom_site_label_2
_geom_angle_atom_site_label_3
_geom_angle
Br6 Ce2 Br5 83.01(4)
Br4 Ce2 Br6 87.97(4)
Br4 Ce2 Br5 87.31(4)
N8 Ce2 Br6 123.60(16)
N8 Ce2 Br5 124.52(17)
N8 Ce2 Br4 134.75(16)
N8 Ce2 N7 62.3(2)
N7 Ce2 Br6 78.63(17)
N7 Ce2 Br5 80.58(17)
N7 Ce2 Br4 162.88(18)
N5 Ce2 Br6 93.20(17)
N5 Ce2 Br5 167.39(16)
N5 Ce2 Br4 80.52(17)
N5 Ce2 N8 67.5(2)
N5 Ce2 N7 110.6(2)
N5 Ce2 N6 107.4(2)
N6 Ce2 Br6 159.38(18)
N6 Ce2 Br5 76.61(18)
N6 Ce2 Br4 94.08(17)
N6 Ce2 N8 67.8(2)
N6 Ce2 N7 94.8(2)
Br3 Ce1 Br2 82.65(4)
Br1 Ce1 Br3 88.37(4)
Br1 Ce1 Br2 84.94(4)
N2 Ce1 Br3 158.57(17)
N2 Ce1 Br2 76.61(16)
N2 Ce1 Br1 95.07(16)
N2 Ce1 N4 67.2(2)
N2 Ce1 N3 93.5(2)
N4 Ce1 Br3 123.34(15)
N4 Ce1 Br2 126.06(16)
N4 Ce1 Br1 135.18(16)
N4 Ce1 N3 62.5(2)
N1 Ce1 Br3 93.05(18)
N1 Ce1 Br2 165.67(17)
N1 Ce1 Br1 81.26(17)
N1 Ce1 N2 108.4(2)
N1 Ce1 N4 67.6(2)
N1 Ce1 N3 110.5(2)
N3 Ce1 Br3 78.16(17)
N3 Ce1 Br2 82.06(17)
N3 Ce1 Br1 162.33(17)
P2 Rh2 Br2 91.56(6)
C36 Rh2 Br2 159.8(3)
C36 Rh2 P2 92.3(3)
C36 Rh2 C31 81.1(4)
C36 Rh2 C32 91.6(4)
C31 Rh2 Br2 86.4(3)
C31 Rh2 P2 152.5(3)
C31 Rh2 C32 36.5(4)
C32 Rh2 Br2 87.7(3)
C32 Rh2 P2 170.9(3)
C35 Rh2 Br2 160.3(3)
C35 Rh2 P2 97.6(3)
C35 Rh2 C36 37.5(4)
C35 Rh2 C31 93.2(4)
C35 Rh2 C32 80.5(4)
P3 Rh3 Br4 91.57(7)
C62 Rh3 Br4 152.9(3)
C62 Rh3 P3 92.4(3)
C62 Rh3 C65 80.6(4)
C62 Rh3 C66 94.9(4)
C61 Rh3 Br4 165.6(3)
C61 Rh3 P3 96.6(3)
C61 Rh3 C62 38.8(4)
C61 Rh3 C65 90.5(4)
C61 Rh3 C66 81.1(4)
C65 Rh3 Br4 86.1(3)
C65 Rh3 P3 158.7(3)
C66 Rh3 Br4 87.9(3)
C66 Rh3 P3 165.0(3)
C66 Rh3 C65 36.2(4)
P4 Rh4 Br5 92.11(7)
C69 Rh4 Br5 158.0(3)
C69 Rh4 P4 97.1(3)
C69 Rh4 C74 80.4(4)
C69 Rh4 C73 94.7(4)
C70 Rh4 Br5 161.2(3)
C70 Rh4 P4 93.1(3)
C70 Rh4 C69 38.1(4)
C70 Rh4 C74 90.2(4)
C70 Rh4 C73 81.4(4)
C74 Rh4 Br5 87.4(3)
C74 Rh4 P4 171.0(3)
C73 Rh4 Br5 85.8(3)
C73 Rh4 P4 152.9(3)
C73 Rh4 C74 36.0(4)
P1 Rh1 Br1 91.46(7)
C24 Rh1 Br1 151.7(4)
C24 Rh1 P1 92.2(3)
C24 Rh1 C28 96.4(5)
C24 Rh1 C23 39.8(5)
C24 Rh1 C27 80.1(4)
C28 Rh1 Br1 87.3(4)
C28 Rh1 P1 164.1(3)
C28 Rh1 C27 37.4(4)
C23 Rh1 Br1 165.8(3)
C23 Rh1 P1 96.8(3)
C23 Rh1 C28 81.6(5)
C23 Rh1 C27 90.2(4)
C27 Rh1 Br1 86.3(3)
C27 Rh1 P1 158.4(3)
Rh2 Br2 Ce1 91.02(4)
Rh4 Br5 Ce2 91.24(4)
Rh3 Br4 Ce2 92.84(5)
Rh1 Br1 Ce1 91.36(5)
N5 P3 Rh3 113.2(3)
N5 P3 C49 106.9(4)
N5 P3 C52 109.5(4)
C49 P3 Rh3 111.1(3)
C49 P3 C52 102.6(4)
C52 P3 Rh3 112.9(4)
N2 P2 Rh2 114.3(3)
N2 P2 C17 107.1(4)
N2 P2 C20 107.8(4)
C17 P2 Rh2 109.0(3)
C17 P2 C20 102.2(5)
C20 P2 Rh2 115.4(3)
N6 P4 Rh4 113.6(3)
N6 P4 C58 108.4(4)
N6 P4 C55 107.6(5)
C58 P4 Rh4 115.3(3)
C55 P4 Rh4 108.7(4)
C55 P4 C58 102.4(5)
N1 P1 Rh1 112.8(3)
N1 P1 C11 108.4(5)
N1 P1 C14 106.6(4)
C11 P1 Rh1 114.2(4)
C11 P1 C14 103.0(5)
C14 P1 Rh1 111.2(3)
P2 N2 Ce1 122.4(4)
C3 N2 Ce1 119.8(5)
C3 N2 P2 117.5(6)
C4 N4 Ce1 108.8(5)
C4 N4 C5 108.6(7)
C4 N4 C2 110.1(7)
C5 N4 Ce1 109.3(5)
C2 N4 Ce1 107.8(5)
C2 N4 C5 112.2(7)
P1 N1 Ce1 122.8(4)
C1 N1 Ce1 119.7(6)
C1 N1 P1 117.5(6)
C42 N8 Ce2 107.7(5)
C42 N8 C43 109.6(7)
C42 N8 C40 110.4(7)
C43 N8 Ce2 110.4(5)
C43 N8 C40 111.2(7)
C40 N8 Ce2 107.4(5)
C44 N7 Ce2 117.9(6)
C44 N7 C48 118.7(8)
C48 N7 Ce2 123.4(6)
P3 N5 Ce2 122.8(3)
C39 N5 Ce2 120.6(6)
C39 N5 P3 116.6(6)
C6 N3 Ce1 118.5(6)
C6 N3 C10 118.8(8)
C10 N3 Ce1 122.7(6)
P4 N6 Ce2 122.8(4)
C41 N6 Ce2 119.9(6)
C41 N6 P4 117.2(6)
N3 C6 C5 116.4(8)
N3 C6 C7 122.9(9)
C7 C6 C5 120.5(8)
N7 C44 C43 117.1(8)
N7 C44 C45 121.0(9)
C45 C44 C43 121.9(9)
C61 C62 Rh3 70.5(5)
C61 C62 C63 126.8(9)
C63 C62 Rh3 111.8(6)
C62 C61 Rh3 70.6(5)
C62 C61 C68 123.3(10)
C68 C61 Rh3 113.6(7)
N4 C4 C3 111.0(7)
C70 C69 Rh4 70.8(6)
C70 C69 C76 123.3(9)
C76 C69 Rh4 111.2(7)
C35 C36 Rh2 70.4(5)
C35 C36 C37 125.5(12)
C37 C36 Rh2 111.8(7)
C51 C49 P3 111.4(6)
C51 C49 C50 111.5(8)
C50 C49 P3 113.1(7)
C41 C42 N8 112.8(8)
C32 C31 Rh2 73.6(5)
C32 C31 C38 127.5(11)
C38 C31 Rh2 109.7(7)
N4 C5 C6 111.3(8)
C13 C11 P1 109.3(7)
C12 C11 P1 119.1(8)
C12 C11 C13 109.9(9)
C31 C32 Rh2 69.9(6)
C31 C32 C33 122.7(11)
C33 C32 Rh2 110.6(7)
C44 C43 N8 111.6(7)
N2 C3 C4 111.4(7)
C36 C35 Rh2 72.1(5)
C36 C35 C34 126.3(10)
C34 C35 Rh2 111.6(7)
C54 C52 P3 116.7(8)
C54 C52 C53 110.1(8)
C53 C52 P3 107.4(7)
C18 C17 P2 114.0(8)
C18 C17 C19 110.0(10)
C19 C17 P2 110.8(8)
C60 C58 P4 109.1(6)
C60 C58 C59 109.8(8)
C59 C58 P4 114.8(7)
N7 C48 C47 122.7(9)
C46 C45 C44 118.6(10)
N4 C2 C1 111.4(7)
C69 C70 Rh4 71.1(5)
C69 C70 C71 125.3(11)
C71 C70 Rh4 112.6(8)
C66 C65 Rh3 70.6(6)
C66 C65 C64 122.0(10)
C64 C65 Rh3 110.7(7)
C22 C20 P2 108.2(6)
C22 C20 C21 110.3(8)
C21 C20 P2 116.9(7)
C23 C24 Rh1 71.3(6)
C23 C24 C25 125.7(10)
C25 C24 Rh1 112.3(9)
C39 C40 N8 112.5(7)
C27 C28 Rh1 72.4(6)
C27 C28 C29 122.6(12)
C29 C28 Rh1 108.3(7)
C6 C7 C8 118.6(9)
C24 C23 Rh1 69.0(6)
C24 C23 C30 122.1(11)
C30 C23 Rh1 113.4(8)
N3 C10 C9 120.9(9)
C73 C74 Rh4 71.2(6)
C73 C74 C75 123.0(12)
C75 C74 Rh4 110.9(7)
N1 C1 C2 110.6(8)
C16 C14 P1 112.5(7)
C15 C14 P1 111.0(7)
C15 C14 C16 111.5(9)
N5 C39 C40 110.2(8)
C65 C66 Rh3 73.2(6)
C65 C66 C67 126.6(11)
C67 C66 Rh3 108.0(7)
C37 C38 C31 114.0(10)
N6 C41 C42 111.1(8)
C48 C47 C46 119.7(10)
C57 C55 P4 114.1(8)
C56 C55 P4 109.4(8)
C56 C55 C57 111.5(11)
C8 C9 C10 120.3(10)
C47 C46 C45 119.2(9)
C64 C63 C62 114.7(8)
C28 C27 Rh1 70.3(6)
C28 C27 C26 123.3(11)
C26 C27 Rh1 110.4(8)
C68 C67 C66 115.3(9)
C74 C73 Rh4 72.9(6)
C74 C73 C72 123.4(13)
C72 C73 Rh4 109.0(7)
C75 C76 C69 118.2(10)
C38 C37 C36 118.6(10)
C65 C64 C63 114.1(9)
C67 C68 C61 114.9(9)
C30 C29 C28 114.8(9)
C29 C30 C23 115.7(10)
C9 C8 C7 118.4(9)
C76 C75 C74 114.4(11)
C72 C71 C70 117.3(10)
C71 C72 C73 115.6(11)
C33 C34 C35 117.9(11)
C25 C26 C27 112.6(10)
C34 C33 C32 114.8(10)
C26 C25 C24 116.5(10)

loop_
_geom_bond_atom_site_label_1
_geom_bond_atom_site_label_2
_geom_bond_distance
Ce2 Br6 2.9432(12)
Ce2 Br5 3.0411(15)
Ce2 Br4 2.9082(14)
Ce2 N8 2.611(7)
Ce2 N7 2.687(7)
Ce2 N5 2.446(7)
Ce2 N6 2.447(7)
Ce1 Br3 2.9448(13)
Ce1 Br2 3.0509(14)
Ce1 Br1 2.9139(14)
Ce1 N2 2.466(7)
Ce1 N4 2.630(7)
Ce1 N1 2.453(8)
Ce1 N3 2.676(8)
Rh2 Br2 2.4787(13)
Rh2 P2 2.338(2)
Rh2 C36 2.122(9)
Rh2 C31 2.209(9)
Rh2 C32 2.256(9)
Rh2 C35 2.101(9)
Rh3 Br4 2.4626(15)
Rh3 P3 2.339(2)
Rh3 C62 2.112(8)
Rh3 C61 2.111(9)
Rh3 C65 2.258(10)
Rh3 C66 2.224(9)
Rh4 Br5 2.4663(14)
Rh4 P4 2.344(2)
Rh4 C69 2.105(9)
Rh4 C70 2.102(9)
Rh4 C74 2.232(10)
Rh4 C73 2.210(10)
Rh1 Br1 2.4891(17)
Rh1 P1 2.350(2)
Rh1 C24 2.092(10)
Rh1 C28 2.221(9)
Rh1 C23 2.123(11)
Rh1 C27 2.248(10)
P3 N5 1.657(7)
P3 C49 1.870(9)
P3 C52 1.883(10)
P2 N2 1.649(7)
P2 C17 1.869(11)
P2 C20 1.868(9)
P4 N6 1.651(8)
P4 C58 1.879(9)
P4 C55 1.870(11)
P1 N1 1.636(8)
P1 C11 1.852(10)
P1 C14 1.877(9)
N2 C3 1.440(11)
N4 C4 1.468(12)
N4 C5 1.487(11)
N4 C2 1.472(11)
N1 C1 1.488(11)
N8 C42 1.490(12)
N8 C43 1.491(11)
N8 C40 1.492(12)
N7 C44 1.335(12)
N7 C48 1.338(12)
N5 C39 1.464(10)
N3 C6 1.326(11)
N3 C10 1.353(12)
N6 C41 1.454(12)
C6 C5 1.497(13)
C6 C7 1.375(13)
C44 C43 1.468(13)
C44 C45 1.419(12)
C62 C61 1.404(13)
C62 C63 1.514(14)
C61 C68 1.517(14)
C4 C3 1.519(12)
C69 C70 1.374(15)
C69 C76 1.526(15)
C36 C35 1.359(16)
C36 C37 1.507(14)
C49 C51 1.521(14)
C49 C50 1.556(13)
C42 C41 1.478(13)
C31 C32 1.398(16)
C31 C38 1.523(15)
C11 C13 1.551(15)
C11 C12 1.523(14)
C32 C33 1.515(15)
C35 C34 1.529(17)
C52 C54 1.529(13)
C52 C53 1.555(14)
C17 C18 1.526(15)
C17 C19 1.527(15)
C58 C60 1.527(14)
C58 C59 1.532(14)
C48 C47 1.360(13)
C45 C46 1.367(16)
C2 C1 1.514(15)
C70 C71 1.485(15)
C65 C66 1.393(16)
C65 C64 1.504(15)
C20 C22 1.520(14)
C20 C21 1.536(13)
C24 C23 1.433(17)
C24 C25 1.472(18)
C40 C39 1.485(14)
C28 C27 1.432(16)
C28 C29 1.533(18)
C7 C8 1.386(15)
C23 C30 1.515(15)
C10 C9 1.376(13)
C74 C73 1.372(17)
C74 C75 1.524(17)
C14 C16 1.526(14)
C14 C15 1.521(15)
C66 C67 1.504(17)
C38 C37 1.463(16)
C47 C46 1.365(16)
C55 C57 1.520(16)
C55 C56 1.514(16)
C9 C8 1.370(15)
C63 C64 1.504(15)
C27 C26 1.518(16)
C67 C68 1.484(18)
C73 C72 1.485(17)
C76 C75 1.410(17)
C29 C30 1.481(18)
C71 C72 1.477(19)
C34 C33 1.442(17)
C26 C25 1.472(19)

loop_
_smtbx_masks_void_nr
_smtbx_masks_void_average_x
_smtbx_masks_void_average_y
_smtbx_masks_void_average_z
_smtbx_masks_void_volume
_smtbx_masks_void_count_electrons
1 -0.746 -0.724 0.500 1270.0 275.1
2 0.403 0.781 0.940 8.3 0.0
3 0.597 0.219 0.060 8.3 0.0
